data_4135234
loop_
_publ_author_name
'Zhang, Qinglong'
'Dong, Dongfang'
'Zi, Weiwei'

_publ_section_title
;
 Palladium-Catalyzed Regio- and Enantioselective Hydrosulfonylation of
 1,3-Dienes with Sulfinic Acids: Scope, Mechanism, and Origin of
 Selectivity.
;
_journal_name_full 'Journal of the American Chemical Society'
_journal_paper_doi 10.1021/jacs.0c05976
_journal_year 2020
_chemical_absolute_configuration ad
_chemical_formula_moiety 'C17 H17 Cl O2 S'
_chemical_formula_sum 'C17 H17 Cl O2 S'
_chemical_formula_weight 320.81
_space_group_crystal_system orthorhombic
_space_group_IT_number 19
_space_group_name_Hall 'P 2ac 2ab'
_space_group_name_H-M_alt 'P 21 21 21'
_atom_sites_solution_hydrogens geom
_atom_sites_solution_primary dual
_audit_creation_date 2019-12-05
_audit_creation_method
;
Olex2 1.2
(compiled 2018.05.29 svn.r3508 for OlexSys, GUI svn.r5506)
;
_cell_angle_alpha 90
_cell_angle_beta 90
_cell_angle_gamma 90
_cell_formula_units_Z 4
_cell_length_a 5.5291(2)
_cell_length_b 9.2918(4)
_cell_length_c 31.0756(12)
_cell_measurement_reflns_used 11967
_cell_measurement_temperature 123(2)
_cell_measurement_theta_max 31.7060
_cell_measurement_theta_min 2.2690
_cell_volume 1596.52(11)
_computing_cell_refinement 'CrysAlisPro 1.171.39.46 (Rigaku OD, 2018)'
_computing_data_collection 'CrystalClear (Rigaku,2008)'
_computing_data_reduction 'CrysAlisPro 1.171.39.46 (Rigaku OD, 2018)'
_computing_molecular_graphics 'Olex2 (Dolomanov et al., 2009)'
_computing_publication_material 'Olex2 (Dolomanov et al., 2009)'
_computing_structure_refinement 'ShelXL (Sheldrick, 2015)'
_computing_structure_solution 'ShelXT (Sheldrick, 2015)'
_diffrn_ambient_temperature 123.15
_diffrn_detector 'CCD plate'
_diffrn_measured_fraction_theta_full 0.999
_diffrn_measured_fraction_theta_max 0.999
_diffrn_measurement_details
;
List of Runs (angles in degrees, time in seconds):

  # Type    Start    End  Width  t~exp~   \w     \q     \k     \f   Frames
--------------------------------------------------------------------------
  1  \w   -115.00  65.00   1.00    1.00    --  -25.00  45.00   0.00  180
  2  \w   -115.00  65.00   1.00    1.00    --  -25.00  45.00  90.00  180
  3  \w   -115.00  65.00   1.00    1.00    --  -25.00  45.00 180.00  180
;
_diffrn_measurement_device 'abstract diffractometer'
_diffrn_measurement_device_type 'Rigaku Saturn 70 CCD'
_diffrn_measurement_method '\w scans'
_diffrn_orient_matrix_type 'CrysAlisPro convention (1999,Acta A55,543-557)'
_diffrn_orient_matrix_UB_11 0.0188025000
_diffrn_orient_matrix_UB_12 0.0716209000
_diffrn_orient_matrix_UB_13 -0.0071320000
_diffrn_orient_matrix_UB_21 -0.0056483000
_diffrn_orient_matrix_UB_22 0.0245662000
_diffrn_orient_matrix_UB_23 0.0215882000
_diffrn_orient_matrix_UB_31 0.1268037000
_diffrn_orient_matrix_UB_32 -0.0096516000
_diffrn_orient_matrix_UB_33 0.0019878000
_diffrn_radiation_monochromator confocal
_diffrn_radiation_probe x-ray
_diffrn_radiation_type MoK\a
_diffrn_radiation_wavelength 0.71073
_diffrn_reflns_av_R_equivalents 0.0574
_diffrn_reflns_av_unetI/netI 0.0360
_diffrn_reflns_Laue_measured_fraction_full 0.999
_diffrn_reflns_Laue_measured_fraction_max 0.999
_diffrn_reflns_limit_h_max 6
_diffrn_reflns_limit_h_min -6
_diffrn_reflns_limit_k_max 11
_diffrn_reflns_limit_k_min -11
_diffrn_reflns_limit_l_max 38
_diffrn_reflns_limit_l_min -38
_diffrn_reflns_number 17196
_diffrn_reflns_point_group_measured_fraction_full 1.000
_diffrn_reflns_point_group_measured_fraction_max 1.000
_diffrn_reflns_theta_full 25.242
_diffrn_reflns_theta_max 26.368
_diffrn_reflns_theta_min 2.288
_diffrn_source 'rotating anode'
_diffrn_source_type 'Enhance (Mo) X-ray Source'
_exptl_absorpt_coefficient_mu 0.371
_exptl_absorpt_correction_T_max 1.00000
_exptl_absorpt_correction_T_min 0.58005
_exptl_absorpt_correction_type multi-scan
_exptl_absorpt_process_details
;
CrysAlisPro 1.171.39.46 (Rigaku Oxford Diffraction, 2018)
Empirical absorption correction using spherical harmonics,
 implemented in SCALE3 ABSPACK scaling algorithm.
;
_exptl_crystal_density_diffrn 1.335
_exptl_crystal_description block
_exptl_crystal_F_000 672
_exptl_crystal_size_max 0.2
_exptl_crystal_size_mid 0.18
_exptl_crystal_size_min 0.16
_refine_diff_density_max 0.162
_refine_diff_density_min -0.358
_refine_diff_density_rms 0.053
_refine_ls_abs_structure_details
;
 Flack x determined using 1118 quotients [(I+)-(I-)]/[(I+)+(I-)]
 (Parsons, Flack and Wagner, Acta Cryst. B69 (2013) 249-259).
;
_refine_ls_abs_structure_Flack -0.05(4)
_refine_ls_extinction_method none
_refine_ls_goodness_of_fit_ref 1.010
_refine_ls_hydrogen_treatment constr
_refine_ls_matrix_type full
_refine_ls_number_parameters 191
_refine_ls_number_reflns 3251
_refine_ls_number_restraints 0
_refine_ls_restrained_S_all 1.010
_refine_ls_R_factor_all 0.0403
_refine_ls_R_factor_gt 0.0354
_refine_ls_shift/su_max 0.001
_refine_ls_shift/su_mean 0.000
_refine_ls_structure_factor_coef Fsqd
_refine_ls_weighting_details 'w=1/[\s^2^(Fo^2^)+(0.0442P)^2^+0.3467P] where P=(Fo^2^+2Fc^2^)/3'
_refine_ls_weighting_scheme calc
_refine_ls_wR_factor_gt 0.0830
_refine_ls_wR_factor_ref 0.0870
_reflns_Friedel_coverage 0.691
_reflns_Friedel_fraction_full 1.000
_reflns_Friedel_fraction_max 1.000
_reflns_number_gt 2954
_reflns_number_total 3251
_reflns_threshold_expression 'I > 2\s(I)'
_cod_data_source_file ja0c05976_si_001.cif
_cod_data_source_block r20191204c
_cod_database_code 4135234
_shelx_shelxl_version_number 2018/3
_chemical_oxdiff_formula 'C11 H10 N O'
_shelx_space_group_comment
;
The symmetry employed for this shelxl refinement is uniquely defined
by the following loop, which should always be used as a source of
symmetry information in preference to the above space-group names.
They are only intended as comments.
;
_shelx_estimated_absorpt_t_max 0.943
_shelx_estimated_absorpt_t_min 0.929
_reflns_odcompleteness_completeness 99.90
_reflns_odcompleteness_iscentric 1
_reflns_odcompleteness_theta 26.32
_olex2_refinement_description
;
1. Fixed Uiso
 At 1.2 times of:
  All C(H) groups, All C(H,H) groups
 At 1.5 times of:
  All C(H,H,H) groups
2.a Ternary CH refined with riding coordinates:
 C9(H9)
2.b Secondary CH2 refined with riding coordinates:
 C10(H10A,H10B)
2.c Aromatic/amide H refined with riding coordinates:
 C1(H1), C2(H2), C3(H3), C4(H4), C5(H5), C7(H7), C8(H8), C13(H13), C14(H14),
 C16(H16), C17(H17)
2.d Idealised Me refined as rotating group:
 C11(H11A,H11B,H11C)
;
_olex2_submission_special_instructions 'No special instructions were received'
_oxdiff_exptl_absorpt_empirical_details
;
Empirical correction (ABSPACK) includes:
- Absorption correction using spherical harmonics
- Frame scaling
- Detector area scaling
;
_oxdiff_exptl_absorpt_empirical_full_max 1.526
_oxdiff_exptl_absorpt_empirical_full_min 0.628

loop_
_space_group_symop_operation_xyz
'x, y, z'
'-x+1/2, -y, z+1/2'
'-x, y+1/2, -z+1/2'
'x+1/2, -y+1/2, -z'

loop_
_atom_site_label
_atom_site_type_symbol
_atom_site_fract_x
_atom_site_fract_y
_atom_site_fract_z
_atom_site_U_iso_or_equiv
_atom_site_adp_type
_atom_site_occupancy
_atom_site_site_symmetry_order
_atom_site_calc_flag
_atom_site_refinement_flags_posn
_atom_site_refinement_flags_adp
_atom_site_refinement_flags_occupancy
_atom_site_disorder_assembly
_atom_site_disorder_group
Cl1 Cl 1.03278(17) 1.16764(9) 0.61418(3) 0.0547(3) Uani 1 1 d . . . . .
S1 S 0.22866(12) 0.70680(7) 0.58685(2) 0.02568(17) Uani 1 1 d . . . . .
O1 O 0.0842(3) 0.6972(2) 0.62539(6) 0.0357(5) Uani 1 1 d . . . . .
O2 O 0.1085(4) 0.7316(2) 0.54634(6) 0.0330(5) Uani 1 1 d . . . . .
C1 C 0.5222(6) 0.2736(3) 0.71796(9) 0.0321(6) Uani 1 1 d . . . . .
H1 H 0.377810 0.224414 0.710336 0.038 Uiso 1 1 calc R . . . .
C2 C 0.6439(6) 0.2358(3) 0.75532(9) 0.0376(7) Uani 1 1 d . . . . .
H2 H 0.582530 0.160755 0.772979 0.045 Uiso 1 1 calc R . . . .
C3 C 0.8521(6) 0.3059(4) 0.76695(9) 0.0379(7) Uani 1 1 d . . . . .
H3 H 0.934826 0.279659 0.792563 0.045 Uiso 1 1 calc R . . . .
C4 C 0.9413(6) 0.4158(4) 0.74099(9) 0.0377(7) Uani 1 1 d . . . . .
H4 H 1.085282 0.464902 0.748932 0.045 Uiso 1 1 calc R . . . .
C5 C 0.8211(5) 0.4536(3) 0.70367(9) 0.0302(7) Uani 1 1 d . . . . .
H5 H 0.883545 0.528651 0.686128 0.036 Uiso 1 1 calc R . . . .
C6 C 0.6094(5) 0.3832(3) 0.69143(8) 0.0250(6) Uani 1 1 d . . . . .
C7 C 0.4751(6) 0.4206(3) 0.65215(9) 0.0291(6) Uani 1 1 d . . . . .
H7 H 0.323867 0.374007 0.648177 0.035 Uiso 1 1 calc R . . . .
C8 C 0.5416(5) 0.5119(3) 0.62175(9) 0.0262(6) Uani 1 1 d . . . . .
H8 H 0.689934 0.562008 0.625450 0.031 Uiso 1 1 calc R . . . .
C9 C 0.3986(5) 0.5414(3) 0.58202(9) 0.0262(6) Uani 1 1 d . . . . .
H9 H 0.278577 0.461518 0.578985 0.031 Uiso 1 1 calc R . . . .
C10 C 0.5512(6) 0.5429(3) 0.54092(9) 0.0295(6) Uani 1 1 d . . . . .
H10A H 0.688269 0.610325 0.544590 0.035 Uiso 1 1 calc R . . . .
H10B H 0.451157 0.577722 0.516625 0.035 Uiso 1 1 calc R . . . .
C11 C 0.6487(7) 0.3926(3) 0.53039(11) 0.0448(9) Uani 1 1 d . . . . .
H11A H 0.738881 0.396044 0.503254 0.067 Uiso 1 1 calc GR . . . .
H11B H 0.513455 0.325122 0.527619 0.067 Uiso 1 1 calc GR . . . .
H11C H 0.756279 0.360626 0.553556 0.067 Uiso 1 1 calc GR . . . .
C12 C 0.4462(5) 0.8432(3) 0.59459(8) 0.0239(6) Uani 1 1 d . . . . .
C13 C 0.5161(6) 0.8797(3) 0.63600(9) 0.0318(7) Uani 1 1 d . . . . .
H13 H 0.441766 0.834744 0.660054 0.038 Uiso 1 1 calc R . . . .
C14 C 0.6943(6) 0.9819(3) 0.64215(10) 0.0367(7) Uani 1 1 d . . . . .
H14 H 0.743734 1.008318 0.670350 0.044 Uiso 1 1 calc R . . . .
C15 C 0.7985(6) 1.0446(3) 0.60671(10) 0.0337(7) Uani 1 1 d . . . . .
C16 C 0.7284(6) 1.0109(3) 0.56538(10) 0.0323(7) Uani 1 1 d . . . . .
H16 H 0.801207 1.057645 0.541471 0.039 Uiso 1 1 calc R . . . .
C17 C 0.5514(5) 0.9086(3) 0.55913(8) 0.0270(6) Uani 1 1 d . . . . .
H17 H 0.502108 0.883138 0.530849 0.032 Uiso 1 1 calc R . . . .

loop_
_atom_site_aniso_label
_atom_site_aniso_U_11
_atom_site_aniso_U_22
_atom_site_aniso_U_33
_atom_site_aniso_U_23
_atom_site_aniso_U_13
_atom_site_aniso_U_12
Cl1 0.0459(5) 0.0340(4) 0.0840(7) -0.0080(4) -0.0132(5) -0.0139(4)
S1 0.0192(3) 0.0318(4) 0.0261(3) 0.0012(3) -0.0017(3) -0.0023(3)
O1 0.0228(10) 0.0494(13) 0.0349(11) 0.0022(10) 0.0081(9) -0.0028(10)
O2 0.0250(10) 0.0412(12) 0.0328(11) 0.0024(9) -0.0102(9) -0.0004(9)
C1 0.0367(16) 0.0268(14) 0.0327(15) 0.0008(12) 0.0066(14) -0.0019(13)
C2 0.0470(19) 0.0342(16) 0.0318(15) 0.0104(13) 0.0108(15) 0.0058(15)
C3 0.0407(17) 0.0450(18) 0.0279(15) 0.0067(13) 0.0016(14) 0.0113(16)
C4 0.0352(18) 0.0475(18) 0.0305(16) 0.0051(14) -0.0014(14) 0.0015(16)
C5 0.0314(16) 0.0331(15) 0.0260(14) 0.0065(12) 0.0013(13) -0.0025(13)
C6 0.0301(15) 0.0215(13) 0.0235(13) 0.0002(10) 0.0035(12) 0.0016(12)
C7 0.0301(15) 0.0264(14) 0.0307(14) -0.0014(11) -0.0020(13) -0.0093(13)
C8 0.0233(14) 0.0266(14) 0.0286(14) 0.0000(11) -0.0026(12) -0.0041(12)
C9 0.0244(14) 0.0244(13) 0.0297(14) 0.0028(11) -0.0052(12) -0.0060(11)
C10 0.0351(17) 0.0282(14) 0.0252(14) 0.0002(11) -0.0010(13) 0.0017(13)
C11 0.057(2) 0.0341(17) 0.0430(18) -0.0043(14) -0.0037(17) 0.0123(17)
C12 0.0213(13) 0.0245(13) 0.0260(13) -0.0023(10) 0.0008(11) 0.0023(11)
C13 0.0356(17) 0.0354(15) 0.0243(13) -0.0001(11) -0.0010(14) 0.0000(14)
C14 0.0430(19) 0.0348(16) 0.0322(16) -0.0071(12) -0.0118(15) -0.0011(15)
C15 0.0295(16) 0.0216(13) 0.0501(18) -0.0090(12) -0.0049(15) -0.0006(12)
C16 0.0381(17) 0.0239(14) 0.0349(15) -0.0012(11) 0.0106(15) -0.0040(14)
C17 0.0347(16) 0.0247(13) 0.0217(13) -0.0022(11) 0.0021(13) 0.0015(13)

loop_
_atom_type_symbol
_atom_type_description
_atom_type_scat_dispersion_real
_atom_type_scat_dispersion_imag
_atom_type_scat_source
C C 0.0033 0.0016 'International Tables Vol C Tables 4.2.6.8 and 6.1.1.4'
H H 0.0000 0.0000 'International Tables Vol C Tables 4.2.6.8 and 6.1.1.4'
Cl Cl 0.1484 0.1585 'International Tables Vol C Tables 4.2.6.8 and 6.1.1.4'
O O 0.0106 0.0060 'International Tables Vol C Tables 4.2.6.8 and 6.1.1.4'
S S 0.1246 0.1234 'International Tables Vol C Tables 4.2.6.8 and 6.1.1.4'

loop_
_geom_angle_atom_site_label_1
_geom_angle_atom_site_label_2
_geom_angle_atom_site_label_3
_geom_angle
_geom_angle_site_symmetry_1
_geom_angle_site_symmetry_3
_geom_angle_publ_flag
O1 S1 C9 107.69(13) . . ?
O1 S1 C12 108.00(12) . . ?
O2 S1 O1 118.66(12) . . ?
O2 S1 C9 107.65(13) . . ?
O2 S1 C12 108.57(13) . . ?
C12 S1 C9 105.53(13) . . ?
C2 C1 H1 119.6 . . ?
C2 C1 C6 120.8(3) . . ?
C6 C1 H1 119.6 . . ?
C1 C2 H2 119.8 . . ?
C3 C2 C1 120.5(3) . . ?
C3 C2 H2 119.8 . . ?
C2 C3 H3 120.2 . . ?
C2 C3 C4 119.6(3) . . ?
C4 C3 H3 120.2 . . ?
C3 C4 H4 119.9 . . ?
C5 C4 C3 120.1(3) . . ?
C5 C4 H4 119.9 . . ?
C4 C5 H5 119.6 . . ?
C4 C5 C6 120.9(3) . . ?
C6 C5 H5 119.6 . . ?
C1 C6 C7 119.2(3) . . ?
C5 C6 C1 118.1(3) . . ?
C5 C6 C7 122.6(2) . . ?
C6 C7 H7 116.4 . . ?
C8 C7 C6 127.2(3) . . ?
C8 C7 H7 116.4 . . ?
C7 C8 H8 117.9 . . ?
C7 C8 C9 124.2(3) . . ?
C9 C8 H8 117.9 . . ?
S1 C9 H9 107.1 . . ?
C8 C9 S1 111.28(19) . . ?
C8 C9 H9 107.1 . . ?
C8 C9 C10 113.6(2) . . ?
C10 C9 S1 110.35(18) . . ?
C10 C9 H9 107.1 . . ?
C9 C10 H10A 109.4 . . ?
C9 C10 H10B 109.4 . . ?
C9 C10 C11 111.3(2) . . ?
H10A C10 H10B 108.0 . . ?
C11 C10 H10A 109.4 . . ?
C11 C10 H10B 109.4 . . ?
C10 C11 H11A 109.5 . . ?
C10 C11 H11B 109.5 . . ?
C10 C11 H11C 109.5 . . ?
H11A C11 H11B 109.5 . . ?
H11A C11 H11C 109.5 . . ?
H11B C11 H11C 109.5 . . ?
C13 C12 S1 119.5(2) . . ?
C13 C12 C17 120.9(3) . . ?
C17 C12 S1 119.5(2) . . ?
C12 C13 H13 120.1 . . ?
C14 C13 C12 119.7(3) . . ?
C14 C13 H13 120.1 . . ?
C13 C14 H14 120.7 . . ?
C15 C14 C13 118.7(3) . . ?
C15 C14 H14 120.7 . . ?
C14 C15 Cl1 118.9(2) . . ?
C14 C15 C16 122.3(3) . . ?
C16 C15 Cl1 118.8(2) . . ?
C15 C16 H16 120.4 . . ?
C15 C16 C17 119.2(3) . . ?
C17 C16 H16 120.4 . . ?
C12 C17 H17 120.4 . . ?
C16 C17 C12 119.2(3) . . ?
C16 C17 H17 120.4 . . ?

loop_
_geom_bond_atom_site_label_1
_geom_bond_atom_site_label_2
_geom_bond_distance
_geom_bond_site_symmetry_2
_geom_bond_publ_flag
Cl1 C15 1.743(3) . ?
S1 O1 1.4423(19) . ?
S1 O2 1.4420(19) . ?
S1 C9 1.808(3) . ?
S1 C12 1.764(3) . ?
C1 H1 0.9500 . ?
C1 C2 1.387(4) . ?
C1 C6 1.396(4) . ?
C2 H2 0.9500 . ?
C2 C3 1.371(5) . ?
C3 H3 0.9500 . ?
C3 C4 1.392(4) . ?
C4 H4 0.9500 . ?
C4 C5 1.382(4) . ?
C5 H5 0.9500 . ?
C5 C6 1.394(4) . ?
C6 C7 1.470(4) . ?
C7 H7 0.9500 . ?
C7 C8 1.322(4) . ?
C8 H8 0.9500 . ?
C8 C9 1.491(4) . ?
C9 H9 1.0000 . ?
C9 C10 1.531(4) . ?
C10 H10A 0.9900 . ?
C10 H10B 0.9900 . ?
C10 C11 1.532(4) . ?
C11 H11A 0.9800 . ?
C11 H11B 0.9800 . ?
C11 H11C 0.9800 . ?
C12 C13 1.386(4) . ?
C12 C17 1.386(4) . ?
C13 H13 0.9500 . ?
C13 C14 1.382(4) . ?
C14 H14 0.9500 . ?
C14 C15 1.373(4) . ?
C15 C16 1.378(4) . ?
C16 H16 0.9500 . ?
C16 C17 1.378(4) . ?
C17 H17 0.9500 . ?

loop_
_geom_torsion_atom_site_label_1
_geom_torsion_atom_site_label_2
_geom_torsion_atom_site_label_3
_geom_torsion_atom_site_label_4
_geom_torsion
_geom_torsion_site_symmetry_1
_geom_torsion_site_symmetry_2
_geom_torsion_site_symmetry_3
_geom_torsion_site_symmetry_4
_geom_torsion_publ_flag
Cl1 C15 C16 C17 176.9(2) . . . . ?
S1 C9 C10 C11 -166.5(2) . . . . ?
S1 C12 C13 C14 177.1(2) . . . . ?
S1 C12 C17 C16 -177.4(2) . . . . ?
O1 S1 C9 C8 -54.5(2) . . . . ?
O1 S1 C9 C10 178.44(19) . . . . ?
O1 S1 C12 C13 24.4(3) . . . . ?
O1 S1 C12 C17 -158.0(2) . . . . ?
O2 S1 C9 C8 176.47(19) . . . . ?
O2 S1 C9 C10 49.4(2) . . . . ?
O2 S1 C12 C13 154.2(2) . . . . ?
O2 S1 C12 C17 -28.1(3) . . . . ?
C1 C2 C3 C4 0.0(5) . . . . ?
C1 C6 C7 C8 -173.8(3) . . . . ?
C2 C1 C6 C5 -0.3(4) . . . . ?
C2 C1 C6 C7 -179.8(3) . . . . ?
C2 C3 C4 C5 -0.2(5) . . . . ?
C3 C4 C5 C6 0.1(5) . . . . ?
C4 C5 C6 C1 0.1(4) . . . . ?
C4 C5 C6 C7 179.6(3) . . . . ?
C5 C6 C7 C8 6.7(5) . . . . ?
C6 C1 C2 C3 0.2(4) . . . . ?
C6 C7 C8 C9 178.2(3) . . . . ?
C7 C8 C9 S1 100.3(3) . . . . ?
C7 C8 C9 C10 -134.4(3) . . . . ?
C8 C9 C10 C11 67.8(3) . . . . ?
C9 S1 C12 C13 -90.6(2) . . . . ?
C9 S1 C12 C17 87.0(2) . . . . ?
C12 S1 C9 C8 60.7(2) . . . . ?
C12 S1 C9 C10 -66.4(2) . . . . ?
C12 C13 C14 C15 -0.2(4) . . . . ?
C13 C12 C17 C16 0.2(4) . . . . ?
C13 C14 C15 Cl1 -177.2(2) . . . . ?
C13 C14 C15 C16 1.2(5) . . . . ?
C14 C15 C16 C17 -1.5(5) . . . . ?
C15 C16 C17 C12 0.7(4) . . . . ?
C17 C12 C13 C14 -0.5(4) . . . . ?
